data_7214999
loop_
_publ_author_name
'Matulkov\'a, Irena'
'Cihelka, Jaroslav'
'Pojarov\'a, Michaela'
'Fejfarov\'a, Karla'
'Du\<sek, Michal'
'Van\<ek, P\<remysl'
'Kroupa, Jan'
'Krupkov\'a, Radmila'
'F\'abry, Jan'
'N\<emec, Ivan'

_publ_section_title
;
 A new series of 3,5-diamino-1,2,4-triazolium(1+) inorganic salts and
 their potential in crystal engineering of novel NLO materials
;
_journal_issue 14
_journal_name_full CrystEngComm
_journal_page_first 4625
_journal_paper_doi 10.1039/c2ce00024e
_journal_volume 14
_journal_year 2012
_chemical_formula_sum 'C4 H12 Cl2 N10 O8'
_chemical_formula_weight 399.14
_chemical_name_systematic
;
?
;
_space_group_IT_number 2
_symmetry_space_group_name_Hall '-P 1'
_symmetry_space_group_name_H-M 'P -1'
_atom_sites_solution_hydrogens geom
_atom_sites_solution_primary direct
_atom_sites_solution_secondary difmap
_audit_creation_method SHELXL-97
_cell_angle_alpha 74.424(5)
_cell_angle_beta 84.547(4)
_cell_angle_gamma 83.648(4)
_cell_formula_units_Z 2
_cell_length_a 5.3075(2)
_cell_length_b 7.5977(4)
_cell_length_c 9.1610(5)
_cell_measurement_temperature 150(2)
_cell_volume 352.84(3)
_computing_structure_refinement 'SHELXL-97 (Sheldrick, 1997)'
_computing_structure_solution 'SHELXS-97 (Sheldrick, 1990)'
_diffrn_ambient_temperature 150(2)
_diffrn_measured_fraction_theta_full 0.979
_diffrn_measured_fraction_theta_max 0.979
_diffrn_radiation_monochromator graphite
_diffrn_radiation_source 'fine-focus sealed tube'
_diffrn_radiation_type CuK\a
_diffrn_radiation_wavelength 1.54178
_diffrn_reflns_av_R_equivalents 0.0186
_diffrn_reflns_av_sigmaI/netI 0.0124
_diffrn_reflns_limit_h_max 6
_diffrn_reflns_limit_h_min -6
_diffrn_reflns_limit_k_max 8
_diffrn_reflns_limit_k_min -8
_diffrn_reflns_limit_l_max 10
_diffrn_reflns_limit_l_min -10
_diffrn_reflns_number 3565
_diffrn_reflns_theta_full 62.32
_diffrn_reflns_theta_max 62.32
_diffrn_reflns_theta_min 5.02
_exptl_absorpt_coefficient_mu 4.821
_exptl_crystal_density_diffrn 1.878
_exptl_crystal_density_method 'not measured'
_exptl_crystal_F_000 204
_refine_diff_density_max 0.305
_refine_diff_density_min -0.380
_refine_diff_density_rms 0.055
_refine_ls_extinction_method none
_refine_ls_goodness_of_fit_ref 1.064
_refine_ls_hydrogen_treatment mixed
_refine_ls_matrix_type full
_refine_ls_number_parameters 133
_refine_ls_number_reflns 1098
_refine_ls_number_restraints 0
_refine_ls_restrained_S_all 1.064
_refine_ls_R_factor_all 0.0284
_refine_ls_R_factor_gt 0.0278
_refine_ls_shift/su_max 0.000
_refine_ls_shift/su_mean 0.000
_refine_ls_structure_factor_coef Fsqd
_refine_ls_weighting_details 'calc w=1/[\s^2^(Fo^2^)+(0.0415P)^2^+0.3835P] where P=(Fo^2^+2Fc^2^)/3'
_refine_ls_weighting_scheme calc
_refine_ls_wR_factor_gt 0.0741
_refine_ls_wR_factor_ref 0.0745
_reflns_number_gt 1066
_reflns_number_total 1098
_reflns_threshold_expression >2sigma(I)
_cod_data_source_file c2ce00024e.txt
_cod_data_source_block dat_hclo4
_cod_database_code 7214999

loop_
_symmetry_equiv_pos_as_xyz
'x, y, z'
'-x, -y, -z'

loop_
_atom_site_label
_atom_site_type_symbol
_atom_site_fract_x
_atom_site_fract_y
_atom_site_fract_z
_atom_site_U_iso_or_equiv
_atom_site_adp_type
_atom_site_occupancy
_atom_site_symmetry_multiplicity
_atom_site_calc_flag
H4A H 0.050(5) 0.647(3) 0.705(3) 0.013(6) Uiso 1 1 d
H7A H -0.240(5) 0.805(4) 0.500(3) 0.018(7) Uiso 1 1 d
H7B H -0.399(5) 0.702(4) 0.456(3) 0.021(7) Uiso 1 1 d
H6B H 0.164(5) 0.241(4) 0.962(3) 0.016(7) Uiso 1 1 d
H1A H -0.198(5) 0.199(4) 0.811(3) 0.016(6) Uiso 1 1 d
H6A H 0.256(5) 0.413(4) 0.925(3) 0.026(7) Uiso 1 1 d
Cl1 Cl 0.37443(9) 0.86992(6) 0.80873(5) 0.01262(19) Uani 1 1 d
O2 O 0.2325(3) 0.8889(2) 0.67761(17) 0.0211(4) Uani 1 1 d
O1 O 0.4335(3) 0.67735(19) 0.87821(17) 0.0176(4) Uani 1 1 d
O3 O 0.2215(3) 0.9519(2) 0.91557(17) 0.0239(4) Uani 1 1 d
O4 O 0.6042(3) 0.9584(2) 0.76280(18) 0.0233(4) Uani 1 1 d
N4 N -0.0292(3) 0.5647(2) 0.70799(19) 0.0124(4) Uani 1 1 d
N1 N -0.1717(3) 0.3020(3) 0.77107(19) 0.0141(4) Uani 1 1 d
N2 N -0.3075(3) 0.4037(2) 0.64795(19) 0.0149(4) Uani 1 1 d
C5 C -0.0052(4) 0.3976(3) 0.8064(2) 0.0125(5) Uani 1 1 d
C3 C -0.2145(4) 0.5631(3) 0.6137(2) 0.0125(4) Uani 1 1 d
N7 N -0.2770(4) 0.7063(3) 0.4966(2) 0.0160(4) Uani 1 1 d
N6 N 0.1516(4) 0.3444(3) 0.9171(2) 0.0172(4) Uani 1 1 d

loop_
_atom_site_aniso_label
_atom_site_aniso_U_11
_atom_site_aniso_U_22
_atom_site_aniso_U_33
_atom_site_aniso_U_23
_atom_site_aniso_U_13
_atom_site_aniso_U_12
Cl1 0.0162(3) 0.0097(3) 0.0127(3) -0.00408(19) 0.00205(19) -0.00409(19)
O2 0.0284(9) 0.0175(8) 0.0171(8) 0.0001(6) -0.0076(7) -0.0070(6)
O1 0.0214(8) 0.0101(7) 0.0208(8) -0.0030(6) -0.0024(6) -0.0014(6)
O3 0.0346(9) 0.0144(8) 0.0218(9) -0.0080(6) 0.0105(7) -0.0012(7)
O4 0.0235(8) 0.0214(8) 0.0273(9) -0.0079(7) 0.0041(7) -0.0134(7)
N4 0.0157(9) 0.0093(9) 0.0140(9) -0.0046(7) 0.0005(7) -0.0056(7)
N1 0.0207(10) 0.0090(9) 0.0120(9) 0.0002(7) -0.0013(7) -0.0057(7)
N2 0.0193(9) 0.0141(9) 0.0112(9) -0.0016(7) -0.0014(7) -0.0042(7)
C5 0.0148(11) 0.0123(10) 0.0112(10) -0.0054(8) 0.0037(8) -0.0023(8)
C3 0.0145(10) 0.0143(11) 0.0100(10) -0.0064(8) 0.0025(8) -0.0021(8)
N7 0.0211(11) 0.0106(10) 0.0169(10) -0.0023(8) -0.0045(8) -0.0041(8)
N6 0.0226(10) 0.0117(10) 0.0172(10) -0.0009(8) -0.0047(8) -0.0060(8)

loop_
_atom_type_symbol
_atom_type_description
_atom_type_scat_dispersion_real
_atom_type_scat_dispersion_imag
_atom_type_scat_source
C C 0.0181 0.0091 'International Tables Vol C Tables 4.2.6.8 and 6.1.1.4'
H H 0.0000 0.0000 'International Tables Vol C Tables 4.2.6.8 and 6.1.1.4'
N N 0.0311 0.0180 'International Tables Vol C Tables 4.2.6.8 and 6.1.1.4'
O O 0.0492 0.0322 'International Tables Vol C Tables 4.2.6.8 and 6.1.1.4'
Cl Cl 0.3639 0.7018 'International Tables Vol C Tables 4.2.6.8 and 6.1.1.4'

loop_
_geom_angle_atom_site_label_1
_geom_angle_atom_site_label_2
_geom_angle_atom_site_label_3
_geom_angle
O4 Cl1 O3 110.11(9)
O4 Cl1 O1 109.87(9)
O3 Cl1 O1 109.35(9)
O4 Cl1 O2 109.65(9)
O3 Cl1 O2 109.09(10)
O1 Cl1 O2 108.75(9)
C5 N4 C3 107.40(17)
C5 N1 N2 112.11(17)
C3 N2 N1 103.18(17)
N1 C5 N6 127.91(19)
N1 C5 N4 105.96(18)
N6 C5 N4 126.12(19)
N2 C3 N7 125.7(2)
N2 C3 N4 111.35(18)
N7 C3 N4 122.84(19)

loop_
_geom_bond_atom_site_label_1
_geom_bond_atom_site_label_2
_geom_bond_distance
Cl1 O4 1.4309(16)
Cl1 O3 1.4385(15)
Cl1 O1 1.4424(15)
Cl1 O2 1.4444(16)
N4 C5 1.346(3)
N4 C3 1.373(3)
N1 C5 1.317(3)
N1 N2 1.397(2)
N2 C3 1.307(3)
C5 N6 1.323(3)
C3 N7 1.344(3)
